data_4310860
loop_
_publ_author_name
'Richard D. Adams'
'Burjor Captain'
'Perry J. Pellechia'
'Jack L. Smith'

_publ_section_title
;
 Platinum-Rhodium Carbonyl Clusters: New Structures and New Types of
 Dynamical Activity
;
_journal_name_full 'Inorganic Chemistry'
_journal_page_first 2695
_journal_page_last 2702
_journal_paper_doi 10.1021/ic0353920
_journal_volume 43
_journal_year 2004
_chemical_formula_sum 'C45 H81 O9 P3 Pt Rh4'
_chemical_formula_weight 1465.74
_chemical_name_systematic
; 
 ? 
;
_space_group_IT_number 61
_symmetry_cell_setting orthorhombic
_symmetry_space_group_name_Hall '-P 2ac 2ab'
_symmetry_space_group_name_H-M 'P b c a'
_atom_sites_solution_hydrogens geom
_atom_sites_solution_primary direct
_atom_sites_solution_secondary difmap
_audit_creation_method SHELXL-97
_cell_angle_alpha 90.00
_cell_angle_beta 90.00
_cell_angle_gamma 90.00
_cell_formula_units_Z 8
_cell_length_a 23.1623(9)
_cell_length_b 12.6080(5)
_cell_length_c 37.4151(15)
_cell_measurement_reflns_used 7364
_cell_measurement_temperature 296(2)
_cell_measurement_theta_max 26.30
_cell_measurement_theta_min 2.35
_cell_volume 10926.3(7)
_computing_cell_refinement 'SAINT+  V6.2 (Bruker, 2001)'
_computing_data_collection 'SMART V5.625 (Bruker, 2001)'
_computing_data_reduction 'SAINT+  V6.2'
_computing_molecular_graphics 'SHELXTL V6.1 (Sheldrick, 1997)'
_computing_publication_material 'SHELXTL V6.1'
_computing_structure_refinement 'SHELXL-97 (Sheldrick, 1997)'
_computing_structure_solution 'SHELXS-97 (Sheldrick, 1990)'
_diffrn_ambient_temperature 296(2)
_diffrn_measured_fraction_theta_full 0.997
_diffrn_measured_fraction_theta_max 0.997
_diffrn_measurement_device_type 'Bruker SMART APEX CCD diffractometer'
_diffrn_measurement_method 'omega scans'
_diffrn_radiation_monochromator graphite
_diffrn_radiation_source 'fine-focus sealed tube'
_diffrn_radiation_type MoK\a
_diffrn_radiation_wavelength 0.71073
_diffrn_reflns_av_R_equivalents 0.0482
_diffrn_reflns_av_sigmaI/netI 0.0361
_diffrn_reflns_limit_h_max 27
_diffrn_reflns_limit_h_min -30
_diffrn_reflns_limit_k_max 16
_diffrn_reflns_limit_k_min -16
_diffrn_reflns_limit_l_max 49
_diffrn_reflns_limit_l_min -40
_diffrn_reflns_number 81075
_diffrn_reflns_theta_full 28.32
_diffrn_reflns_theta_max 28.32
_diffrn_reflns_theta_min 1.09
_diffrn_standards_decay_% <1
_exptl_absorpt_coefficient_mu 3.870
_exptl_absorpt_correction_T_max 1.000
_exptl_absorpt_correction_T_min 0.662
_exptl_absorpt_correction_type SADABS
_exptl_absorpt_process_details '(SADABS, Bruker, 1997)'
_exptl_crystal_colour DarkRed
_exptl_crystal_density_diffrn 1.782
_exptl_crystal_density_method 'not measured'
_exptl_crystal_description Blade
_exptl_crystal_F_000 5808
_exptl_crystal_size_max 0.60
_exptl_crystal_size_mid 0.20
_exptl_crystal_size_min 0.04
_refine_diff_density_max 1.886
_refine_diff_density_min -0.586
_refine_diff_density_rms 0.128
_refine_ls_extinction_method none
_refine_ls_goodness_of_fit_ref 1.067
_refine_ls_hydrogen_treatment mixed
_refine_ls_matrix_type full
_refine_ls_number_parameters 586
_refine_ls_number_reflns 13563
_refine_ls_number_restraints 0
_refine_ls_restrained_S_all 1.067
_refine_ls_R_factor_all 0.0521
_refine_ls_R_factor_gt 0.0331
_refine_ls_shift/su_max 0.003
_refine_ls_shift/su_mean 0.000
_refine_ls_structure_factor_coef Fsqd
_refine_ls_weighting_details 'calc w=1/[\s^2^(Fo^2^)+(0.0436P)^2^+6.1042P] where P=(Fo^2^+2Fc^2^)/3'
_refine_ls_weighting_scheme calc
_refine_ls_wR_factor_gt 0.0770
_refine_ls_wR_factor_ref 0.0900
_reflns_number_gt 10540
_reflns_number_total 13563
_reflns_threshold_expression >2sigma(I)
_cod_data_source_file ic0353920si20031204_105726.cif
_cod_data_source_block pbcaf
_cod_depositor_comments
;
The following automatic conversions were performed:
'_symmetry_cell_setting' value 'Orthorhombic' changed to 'orthorhombic'
according to '/home/saulius/struct/CIF-dictionaries/cif_core.dic'
dictionary named 'cif_core.dic' version 2.4.1 from 2010-06-29.

Automatic conversion script
Id: cif_fix_enum 1527 2010-12-29 10:47:43Z saulius 
;
_cod_database_code 4310860

loop_
_symmetry_equiv_pos_as_xyz
'x, y, z'
'-x+1/2, -y, z+1/2'
'-x, y+1/2, -z+1/2'
'x+1/2, -y+1/2, -z'
'-x, -y, -z'
'x-1/2, y, -z-1/2'
'x, -y-1/2, z-1/2'
'-x-1/2, y-1/2, z'

loop_
_atom_site_label
_atom_site_type_symbol
_atom_site_fract_x
_atom_site_fract_y
_atom_site_fract_z
_atom_site_U_iso_or_equiv
_atom_site_adp_type
_atom_site_occupancy
_atom_site_symmetry_multiplicity
_atom_site_calc_flag
_atom_site_refinement_flags
_atom_site_disorder_assembly
_atom_site_disorder_group
Pt1 Pt 0.555493(7) 0.609911(12) 0.100281(5) 0.03205(5) Uani 1 1 d . . .
Rh1 Rh 0.547156(14) 0.82848(2) 0.101733(9) 0.03042(8) Uani 1 1 d . . .
Rh2 Rh 0.571774(14) 0.76835(2) 0.170739(9) 0.03035(8) Uani 1 1 d . . .
Rh3 Rh 0.469925(15) 0.70551(2) 0.140874(9) 0.03258(8) Uani 1 1 d . . .
Rh4 Rh 0.430528(15) 0.87312(3) 0.101353(10) 0.03472(8) Uani 1 1 d . . .
P1 P 0.61302(5) 0.46038(8) 0.08636(3) 0.0320(2) Uani 1 1 d . . .
P2 P 0.61576(5) 0.81662(9) 0.22572(3) 0.0320(2) Uani 1 1 d . . .
P3 P 0.35426(5) 0.98883(9) 0.08534(3) 0.0371(3) Uani 1 1 d . . .
O10 O 0.48465(14) 0.9447(2) 0.16436(9) 0.0468(8) Uani 1 1 d . . .
O11 O 0.6125(2) 1.0231(3) 0.07928(13) 0.0812(14) Uani 1 1 d . . .
O12 O 0.59745(19) 0.7281(3) 0.03521(10) 0.0638(11) Uani 1 1 d . . .
O21 O 0.67965(15) 0.7951(3) 0.12731(9) 0.0521(9) Uani 1 1 d . . .
O22 O 0.52369(15) 0.5704(2) 0.20337(9) 0.0491(8) Uani 1 1 d . . .
O31 O 0.3701(2) 0.6763(4) 0.19130(15) 0.0998(17) Uani 1 1 d . . .
O32 O 0.45152(15) 0.4758(3) 0.12011(12) 0.0604(10) Uani 1 1 d . . .
O41 O 0.37794(19) 0.6672(3) 0.08526(13) 0.0738(13) Uani 1 1 d . . .
O42 O 0.48354(17) 0.8533(4) 0.03113(10) 0.0677(11) Uani 1 1 d . . .
C10 C 0.4930(2) 0.8725(4) 0.14548(13) 0.0399(10) Uani 1 1 d . . .
C11 C 0.5877(2) 0.9503(4) 0.08713(13) 0.0435(11) Uani 1 1 d . . .
C12 C 0.5837(2) 0.7172(3) 0.06482(13) 0.0417(11) Uani 1 1 d . . .
C21 C 0.6337(2) 0.7985(3) 0.13924(12) 0.0387(10) Uani 1 1 d . . .
C22 C 0.5296(2) 0.6504(3) 0.18811(12) 0.0370(9) Uani 1 1 d . . .
C31 C 0.4079(2) 0.6848(4) 0.17327(16) 0.0543(14) Uani 1 1 d . . .
C32 C 0.4834(2) 0.5455(3) 0.12161(13) 0.0395(10) Uani 1 1 d . . .
C41 C 0.4081(2) 0.7244(4) 0.10068(14) 0.0461(12) Uani 1 1 d . . .
C42 C 0.4847(2) 0.8553(4) 0.06233(13) 0.0436(11) Uani 1 1 d . . .
C51 C 0.6087(2) 0.3526(3) 0.12304(13) 0.0412(10) Uani 1 1 d . . .
C52 C 0.5513(2) 0.2934(4) 0.12145(18) 0.0574(15) Uani 1 1 d . . .
H52A H 0.5507 0.2482 0.1008 0.086 Uiso 1 1 calc R . .
H52B H 0.5202 0.3436 0.1199 0.086 Uiso 1 1 calc R . .
H52C H 0.5468 0.2512 0.1426 0.086 Uiso 1 1 calc R . .
C53 C 0.6097(3) 0.4089(4) 0.15971(14) 0.0580(14) Uani 1 1 d . . .
H53A H 0.6051 0.3574 0.1784 0.087 Uiso 1 1 calc R . .
H53B H 0.5787 0.4594 0.1609 0.087 Uiso 1 1 calc R . .
H53C H 0.6459 0.4449 0.1627 0.087 Uiso 1 1 calc R . .
C54 C 0.6565(2) 0.2687(4) 0.12288(16) 0.0538(13) Uani 1 1 d . . .
H54A H 0.6496 0.2184 0.1417 0.081 Uiso 1 1 calc R . .
H54B H 0.6931 0.3024 0.1266 0.081 Uiso 1 1 calc R . .
H54C H 0.6567 0.2327 0.1003 0.081 Uiso 1 1 calc R . .
C55 C 0.69365(19) 0.4948(4) 0.08221(13) 0.0402(10) Uani 1 1 d . . .
C56 C 0.7188(2) 0.5180(4) 0.11951(15) 0.0562(14) Uani 1 1 d . . .
H56A H 0.7572 0.5457 0.1171 0.084 Uiso 1 1 calc R . .
H56B H 0.7199 0.4537 0.1332 0.084 Uiso 1 1 calc R . .
H56C H 0.6950 0.5692 0.1315 0.084 Uiso 1 1 calc R . .
C57 C 0.7305(2) 0.4088(4) 0.06410(14) 0.0513(12) Uani 1 1 d . . .
H57A H 0.7706 0.4272 0.0661 0.077 Uiso 1 1 calc R . .
H57B H 0.7201 0.4037 0.0393 0.077 Uiso 1 1 calc R . .
H57C H 0.7238 0.3418 0.0756 0.077 Uiso 1 1 calc R . .
C58 C 0.7025(2) 0.5981(4) 0.06132(14) 0.0485(12) Uani 1 1 d . . .
H58A H 0.6875 0.6565 0.0749 0.073 Uiso 1 1 calc R . .
H58B H 0.6825 0.5937 0.0389 0.073 Uiso 1 1 calc R . .
H58C H 0.7430 0.6087 0.0571 0.073 Uiso 1 1 calc R . .
C59 C 0.5870(2) 0.3995(4) 0.04246(13) 0.0429(11) Uani 1 1 d . . .
C60 C 0.6060(3) 0.2852(4) 0.03576(16) 0.0614(15) Uani 1 1 d . . .
H60A H 0.5920 0.2622 0.0129 0.092 Uiso 1 1 calc R . .
H60B H 0.5905 0.2402 0.0541 0.092 Uiso 1 1 calc R . .
H60C H 0.6474 0.2812 0.0361 0.092 Uiso 1 1 calc R . .
C61 C 0.6075(2) 0.4669(5) 0.01069(14) 0.0560(13) Uani 1 1 d . . .
H61A H 0.6486 0.4607 0.0083 0.084 Uiso 1 1 calc R . .
H61B H 0.5975 0.5398 0.0147 0.084 Uiso 1 1 calc R . .
H61C H 0.5892 0.4424 -0.0108 0.084 Uiso 1 1 calc R . .
C62 C 0.5210(2) 0.4042(4) 0.04202(15) 0.0526(13) Uani 1 1 d . . .
H62A H 0.5069 0.3729 0.0203 0.079 Uiso 1 1 calc R . .
H62B H 0.5087 0.4768 0.0433 0.079 Uiso 1 1 calc R . .
H62C H 0.5061 0.3659 0.0622 0.079 Uiso 1 1 calc R . .
C63 C 0.6839(2) 0.7358(4) 0.23560(14) 0.0480(12) Uani 1 1 d . . .
C64 C 0.7336(2) 0.7704(5) 0.21151(16) 0.0627(16) Uani 1 1 d . . .
H64A H 0.7652 0.7216 0.2141 0.094 Uiso 1 1 calc R . .
H64B H 0.7461 0.8402 0.2182 0.094 Uiso 1 1 calc R . .
H64C H 0.7209 0.7711 0.1871 0.094 Uiso 1 1 calc R . .
C65 C 0.6702(3) 0.6196(4) 0.22580(16) 0.0613(15) Uani 1 1 d . . .
H65A H 0.6549 0.6166 0.2020 0.092 Uiso 1 1 calc R . .
H65B H 0.6423 0.5917 0.2423 0.092 Uiso 1 1 calc R . .
H65C H 0.7049 0.5781 0.2271 0.092 Uiso 1 1 calc R . .
C66 C 0.7056(3) 0.7402(5) 0.27456(15) 0.0624(15) Uani 1 1 d . . .
H66A H 0.6754 0.7172 0.2903 0.094 Uiso 1 1 calc R . .
H66B H 0.7164 0.8116 0.2804 0.094 Uiso 1 1 calc R . .
H66C H 0.7385 0.6945 0.2772 0.094 Uiso 1 1 calc R . .
C67 C 0.5632(2) 0.8006(4) 0.26528(13) 0.0431(11) Uani 1 1 d . . .
C68 C 0.5028(2) 0.8322(4) 0.25281(14) 0.0551(13) Uani 1 1 d . . .
H68A H 0.4758 0.8216 0.2719 0.083 Uiso 1 1 calc R . .
H68B H 0.4919 0.7893 0.2327 0.083 Uiso 1 1 calc R . .
H68C H 0.5028 0.9056 0.2459 0.083 Uiso 1 1 calc R . .
C69 C 0.5784(2) 0.8653(4) 0.29885(14) 0.0568(14) Uani 1 1 d . . .
H69A H 0.5764 0.9396 0.2934 0.085 Uiso 1 1 calc R . .
H69B H 0.6168 0.8477 0.3065 0.085 Uiso 1 1 calc R . .
H69C H 0.5515 0.8488 0.3176 0.085 Uiso 1 1 calc R . .
C70 C 0.5591(2) 0.6841(4) 0.27770(15) 0.0589(15) Uani 1 1 d . . .
H70A H 0.5312 0.6785 0.2966 0.088 Uiso 1 1 calc R . .
H70B H 0.5961 0.6610 0.2862 0.088 Uiso 1 1 calc R . .
H70C H 0.5474 0.6403 0.2580 0.088 Uiso 1 1 calc R . .
C71 C 0.6367(2) 0.9635(3) 0.22442(13) 0.0414(10) Uani 1 1 d . . .
C72 C 0.6642(2) 0.9915(4) 0.18823(14) 0.0552(14) Uani 1 1 d . . .
H72A H 0.6754 1.0648 0.1882 0.083 Uiso 1 1 calc R . .
H72B H 0.6367 0.9794 0.1695 0.083 Uiso 1 1 calc R . .
H72C H 0.6975 0.9478 0.1844 0.083 Uiso 1 1 calc R . .
C73 C 0.5827(2) 1.0332(4) 0.22692(16) 0.0562(14) Uani 1 1 d . . .
H73A H 0.5929 1.1057 0.2222 0.084 Uiso 1 1 calc R . .
H73B H 0.5665 1.0278 0.2505 0.084 Uiso 1 1 calc R . .
H73C H 0.5548 1.0098 0.2097 0.084 Uiso 1 1 calc R . .
C74 C 0.6789(2) 0.9972(4) 0.25386(14) 0.0556(14) Uani 1 1 d . . .
H74A H 0.7153 0.9622 0.2503 0.083 Uiso 1 1 calc R . .
H74B H 0.6635 0.9779 0.2768 0.083 Uiso 1 1 calc R . .
H74C H 0.6845 1.0726 0.2529 0.083 Uiso 1 1 calc R . .
C75 C 0.3008(2) 0.9870(4) 0.12490(14) 0.0495(12) Uani 1 1 d . . .
C76 C 0.2636(3) 0.8868(4) 0.12313(18) 0.0681(17) Uani 1 1 d . . .
H76A H 0.2393 0.8833 0.1439 0.102 Uiso 1 1 calc R . .
H76B H 0.2881 0.8254 0.1224 0.102 Uiso 1 1 calc R . .
H76C H 0.2401 0.8887 0.1020 0.102 Uiso 1 1 calc R . .
C77 C 0.3357(3) 0.9767(5) 0.15951(15) 0.0636(15) Uani 1 1 d . . .
H77A H 0.3099 0.9737 0.1795 0.095 Uiso 1 1 calc R . .
H77B H 0.3608 1.0369 0.1620 0.095 Uiso 1 1 calc R . .
H77C H 0.3584 0.9130 0.1587 0.095 Uiso 1 1 calc R . .
C78 C 0.2600(3) 1.0821(5) 0.12851(18) 0.0714(17) Uani 1 1 d . . .
H78A H 0.2390 1.0916 0.1066 0.107 Uiso 1 1 calc R . .
H78B H 0.2821 1.1449 0.1335 0.107 Uiso 1 1 calc R . .
H78C H 0.2333 1.0696 0.1477 0.107 Uiso 1 1 calc R . .
C79 C 0.3860(2) 1.1288(4) 0.08158(16) 0.0541(13) Uani 1 1 d . . .
C80 C 0.4045(3) 1.1681(4) 0.11858(19) 0.0733(18) Uani 1 1 d . . .
H80A H 0.4256 1.2333 0.1161 0.110 Uiso 1 1 calc R . .
H80B H 0.4286 1.1158 0.1297 0.110 Uiso 1 1 calc R . .
H80C H 0.3709 1.1800 0.1331 0.110 Uiso 1 1 calc R . .
C81 C 0.3469(3) 1.2123(4) 0.0648(2) 0.083(2) Uani 1 1 d . . .
H81A H 0.3117 1.2172 0.0782 0.125 Uiso 1 1 calc R . .
H81B H 0.3384 1.1926 0.0406 0.125 Uiso 1 1 calc R . .
H81C H 0.3662 1.2798 0.0650 0.125 Uiso 1 1 calc R . .
C82 C 0.4412(3) 1.1224(5) 0.0594(2) 0.0735(19) Uani 1 1 d . . .
H82A H 0.4586 1.1913 0.0581 0.110 Uiso 1 1 calc R . .
H82B H 0.4320 1.0983 0.0357 0.110 Uiso 1 1 calc R . .
H82C H 0.4675 1.0736 0.0704 0.110 Uiso 1 1 calc R . .
C83 C 0.3136(2) 0.9578(4) 0.04234(14) 0.0532(13) Uani 1 1 d . . .
C84 C 0.2550(3) 1.0122(6) 0.03881(18) 0.082(2) Uani 1 1 d . . .
H84A H 0.2602 1.0878 0.0393 0.123 Uiso 1 1 calc R . .
H84B H 0.2306 0.9913 0.0583 0.123 Uiso 1 1 calc R . .
H84C H 0.2374 0.9919 0.0166 0.123 Uiso 1 1 calc R . .
C85 C 0.3505(3) 0.9859(5) 0.00997(15) 0.0708(17) Uani 1 1 d . . .
H85A H 0.3307 0.9655 -0.0115 0.106 Uiso 1 1 calc R . .
H85B H 0.3867 0.9490 0.0114 0.106 Uiso 1 1 calc R . .
H85C H 0.3574 1.0610 0.0096 0.106 Uiso 1 1 calc R . .
C86 C 0.3053(3) 0.8368(5) 0.04015(15) 0.0647(16) Uani 1 1 d . . .
H86A H 0.2838 0.8129 0.0606 0.097 Uiso 1 1 calc R . .
H86B H 0.3423 0.8027 0.0398 0.097 Uiso 1 1 calc R . .
H86C H 0.2845 0.8194 0.0187 0.097 Uiso 1 1 calc R . .

loop_
_atom_site_aniso_label
_atom_site_aniso_U_11
_atom_site_aniso_U_22
_atom_site_aniso_U_33
_atom_site_aniso_U_23
_atom_site_aniso_U_13
_atom_site_aniso_U_12
Pt1 0.03302(10) 0.02892(8) 0.03421(10) 0.00048(6) 0.00263(7) 0.00262(6)
Rh1 0.03126(17) 0.02809(15) 0.03192(18) 0.00387(12) 0.00195(13) 0.00032(12)
Rh2 0.03011(17) 0.03288(16) 0.02807(16) 0.00211(13) 0.00030(13) -0.00089(13)
Rh3 0.02816(17) 0.03298(16) 0.03658(18) 0.00370(13) 0.00283(14) 0.00033(13)
Rh4 0.03213(18) 0.03315(17) 0.0389(2) -0.00102(14) -0.00529(14) 0.00463(13)
P1 0.0326(6) 0.0303(5) 0.0330(6) -0.0024(4) 0.0007(4) 0.0025(4)
P2 0.0319(6) 0.0352(5) 0.0290(6) -0.0010(4) 0.0021(4) 0.0011(4)
P3 0.0338(6) 0.0363(6) 0.0412(7) -0.0034(5) -0.0073(5) 0.0052(5)
O10 0.050(2) 0.0453(18) 0.045(2) -0.0126(15) -0.0070(15) 0.0109(15)
O11 0.096(4) 0.053(2) 0.095(4) 0.015(2) 0.018(3) -0.024(2)
O12 0.089(3) 0.057(2) 0.045(2) 0.0143(17) 0.024(2) 0.024(2)
O21 0.037(2) 0.073(2) 0.046(2) -0.0038(17) 0.0070(15) -0.0039(16)
O22 0.063(2) 0.0414(17) 0.043(2) 0.0086(15) -0.0001(16) -0.0064(16)
O31 0.063(3) 0.132(4) 0.104(4) 0.039(3) 0.043(3) 0.005(3)
O32 0.051(2) 0.0388(18) 0.091(3) -0.0030(19) 0.015(2) -0.0090(16)
O41 0.076(3) 0.050(2) 0.096(3) 0.002(2) -0.042(3) -0.012(2)
O42 0.061(3) 0.101(3) 0.041(2) -0.004(2) -0.0059(18) 0.021(2)
C10 0.036(2) 0.041(2) 0.043(3) -0.002(2) -0.0023(19) 0.0009(19)
C11 0.050(3) 0.036(2) 0.045(3) 0.007(2) 0.006(2) -0.005(2)
C12 0.049(3) 0.035(2) 0.041(3) 0.0083(19) 0.005(2) 0.0076(19)
C21 0.043(3) 0.039(2) 0.035(2) -0.0005(19) 0.001(2) -0.0061(19)
C22 0.041(3) 0.037(2) 0.033(2) -0.0047(18) 0.0061(19) -0.0028(19)
C31 0.038(3) 0.057(3) 0.068(4) 0.018(3) 0.011(3) 0.003(2)
C32 0.039(3) 0.037(2) 0.043(3) 0.0010(19) 0.0028(19) 0.0023(19)
C41 0.048(3) 0.035(2) 0.055(3) 0.002(2) -0.010(2) 0.002(2)
C42 0.046(3) 0.043(2) 0.041(3) -0.005(2) -0.004(2) 0.004(2)
C51 0.044(3) 0.036(2) 0.044(3) 0.0059(19) 0.005(2) 0.0010(19)
C52 0.055(3) 0.042(3) 0.075(4) 0.014(3) 0.012(3) 0.002(2)
C53 0.081(4) 0.051(3) 0.041(3) 0.006(2) 0.009(3) 0.014(3)
C54 0.060(3) 0.041(3) 0.060(4) 0.012(2) -0.002(3) 0.011(2)
C55 0.031(2) 0.047(3) 0.042(3) -0.004(2) 0.0016(19) 0.0026(19)
C56 0.046(3) 0.066(3) 0.057(3) -0.005(3) -0.015(2) -0.006(2)
C57 0.039(3) 0.061(3) 0.054(3) 0.003(2) 0.006(2) 0.011(2)
C58 0.040(3) 0.050(3) 0.055(3) 0.001(2) 0.010(2) -0.004(2)
C59 0.046(3) 0.043(2) 0.040(3) -0.009(2) -0.005(2) 0.006(2)
C60 0.069(4) 0.048(3) 0.067(4) -0.025(3) -0.007(3) 0.012(3)
C61 0.053(3) 0.075(4) 0.040(3) -0.008(3) -0.001(2) 0.007(3)
C62 0.045(3) 0.052(3) 0.060(3) -0.010(2) -0.016(2) -0.001(2)
C63 0.043(3) 0.055(3) 0.046(3) -0.008(2) -0.009(2) 0.013(2)
C64 0.038(3) 0.090(4) 0.060(4) -0.013(3) -0.001(2) 0.023(3)
C65 0.065(4) 0.052(3) 0.066(4) -0.008(3) -0.012(3) 0.023(3)
C66 0.061(4) 0.076(4) 0.050(3) -0.005(3) -0.020(3) 0.017(3)
C67 0.043(3) 0.054(3) 0.032(2) -0.004(2) 0.0084(19) -0.008(2)
C68 0.045(3) 0.075(3) 0.046(3) -0.014(3) 0.015(2) -0.008(3)
C69 0.063(4) 0.070(3) 0.037(3) -0.011(2) 0.012(2) -0.005(3)
C70 0.074(4) 0.063(3) 0.039(3) 0.008(3) 0.004(3) -0.016(3)
C71 0.042(3) 0.041(2) 0.042(3) -0.006(2) 0.003(2) -0.006(2)
C72 0.074(4) 0.047(3) 0.045(3) 0.000(2) 0.010(3) -0.021(3)
C73 0.068(4) 0.038(3) 0.063(4) -0.007(2) 0.000(3) 0.003(2)
C74 0.057(3) 0.058(3) 0.051(3) -0.016(2) 0.001(2) -0.014(3)
C75 0.043(3) 0.057(3) 0.048(3) -0.011(2) 0.002(2) 0.005(2)
C76 0.057(4) 0.072(4) 0.076(5) -0.011(3) 0.009(3) -0.017(3)
C77 0.066(4) 0.072(4) 0.053(4) -0.008(3) 0.003(3) 0.005(3)
C78 0.057(4) 0.080(4) 0.077(5) -0.014(3) 0.002(3) 0.027(3)
C79 0.055(3) 0.037(2) 0.071(4) 0.004(2) -0.009(3) 0.002(2)
C80 0.078(5) 0.047(3) 0.095(5) -0.015(3) -0.017(4) -0.012(3)
C81 0.092(5) 0.047(3) 0.111(6) 0.014(3) -0.009(4) 0.020(3)
C82 0.060(4) 0.054(3) 0.106(6) 0.016(3) 0.002(3) -0.013(3)
C83 0.050(3) 0.064(3) 0.045(3) -0.007(2) -0.017(2) 0.007(2)
C84 0.058(4) 0.110(5) 0.078(5) -0.018(4) -0.032(3) 0.026(4)
C85 0.086(5) 0.084(4) 0.042(3) 0.002(3) -0.010(3) 0.009(4)
C86 0.066(4) 0.077(4) 0.051(3) -0.018(3) -0.015(3) -0.010(3)

loop_
_atom_type_symbol
_atom_type_description
_atom_type_scat_dispersion_real
_atom_type_scat_dispersion_imag
_atom_type_scat_source
C C 0.0033 0.0016 'International Tables Vol C Tables 4.2.6.8 and 6.1.1.4'
H H 0.0000 0.0000 'International Tables Vol C Tables 4.2.6.8 and 6.1.1.4'
O O 0.0106 0.0060 'International Tables Vol C Tables 4.2.6.8 and 6.1.1.4'
P P 0.1023 0.0942 'International Tables Vol C Tables 4.2.6.8 and 6.1.1.4'
Rh Rh -1.1178 0.9187 'International Tables Vol C Tables 4.2.6.8 and 6.1.1.4'
Pt Pt -1.7033 8.3905 'International Tables Vol C Tables 4.2.6.8 and 6.1.1.4'

loop_
_geom_angle_atom_site_label_1
_geom_angle_atom_site_label_2
_geom_angle_atom_site_label_3
_geom_angle
_geom_angle_site_symmetry_1
_geom_angle_site_symmetry_3
_geom_angle_publ_flag
C12 Pt1 C32 143.29(19) . . ?
C12 Pt1 P1 102.04(13) . . ?
C32 Pt1 P1 103.44(12) . . ?
C12 Pt1 Rh1 50.40(13) . . ?
C32 Pt1 Rh1 109.57(12) . . ?
P1 Pt1 Rh1 146.95(3) . . ?
C12 Pt1 Rh3 107.59(13) . . ?
C32 Pt1 Rh3 50.77(12) . . ?
P1 Pt1 Rh3 150.38(3) . . ?
Rh1 Pt1 Rh3 60.376(10) . . ?
C11 Rh1 C42 90.5(2) . . ?
C11 Rh1 C10 107.68(19) . . ?
C42 Rh1 C10 95.28(19) . . ?
C11 Rh1 C12 98.63(19) . . ?
C42 Rh1 C12 85.67(18) . . ?
C10 Rh1 C12 153.65(17) . . ?
C11 Rh1 C21 83.40(18) . . ?
C42 Rh1 C21 169.54(18) . . ?
C10 Rh1 C21 94.66(17) . . ?
C12 Rh1 C21 86.88(17) . . ?
C11 Rh1 Rh2 113.22(16) . . ?
C42 Rh1 Rh2 148.12(14) . . ?
C10 Rh1 Rh2 58.27(12) . . ?
C12 Rh1 Rh2 110.04(12) . . ?
C21 Rh1 Rh2 42.11(11) . . ?
C11 Rh1 Rh4 108.69(15) . . ?
C42 Rh1 Rh4 44.52(14) . . ?
C10 Rh1 Rh4 51.37(12) . . ?
C12 Rh1 Rh4 121.13(14) . . ?
C21 Rh1 Rh4 145.76(11) . . ?
Rh2 Rh1 Rh4 105.307(15) . . ?
C11 Rh1 Pt1 140.69(15) . . ?
C42 Rh1 Pt1 101.27(13) . . ?
C10 Rh1 Pt1 108.37(12) . . ?
C12 Rh1 Pt1 46.12(12) . . ?
C21 Rh1 Pt1 78.61(10) . . ?
Rh2 Rh1 Pt1 74.280(11) . . ?
Rh4 Rh1 Pt1 105.769(13) . . ?
C11 Rh1 Rh3 158.16(15) . . ?
C42 Rh1 Rh3 90.95(14) . . ?
C10 Rh1 Rh3 50.50(12) . . ?
C12 Rh1 Rh3 103.20(12) . . ?
C21 Rh1 Rh3 97.89(10) . . ?
Rh2 Rh1 Rh3 59.061(12) . . ?
Rh4 Rh1 Rh3 59.149(12) . . ?
Pt1 Rh1 Rh3 59.984(10) . . ?
C22 Rh2 C21 139.60(18) . . ?
C22 Rh2 P2 97.21(14) . . ?
C21 Rh2 P2 99.35(14) . . ?
C22 Rh2 C10 99.74(18) . . ?
C21 Rh2 C10 102.57(18) . . ?
P2 Rh2 C10 121.24(11) . . ?
C22 Rh2 Rh3 57.74(14) . . ?
C21 Rh2 Rh3 117.27(14) . . ?
P2 Rh2 Rh3 143.15(3) . . ?
C10 Rh2 Rh3 49.49(11) . . ?
C22 Rh2 Rh1 115.55(14) . . ?
C21 Rh2 Rh1 61.18(14) . . ?
P2 Rh2 Rh1 146.24(3) . . ?
C10 Rh2 Rh1 48.15(11) . . ?
Rh3 Rh2 Rh1 61.071(12) . . ?
C31 Rh3 C41 87.5(2) . . ?
C31 Rh3 C32 101.2(2) . . ?
C41 Rh3 C32 87.98(18) . . ?
C31 Rh3 C10 105.5(2) . . ?
C41 Rh3 C10 96.59(17) . . ?
C32 Rh3 C10 153.08(18) . . ?
C31 Rh3 C22 85.7(2) . . ?
C41 Rh3 C22 168.01(17) . . ?
C32 Rh3 C22 83.70(16) . . ?
C10 Rh3 C22 94.72(16) . . ?
C31 Rh3 Rh2 115.67(19) . . ?
C41 Rh3 Rh2 148.66(14) . . ?
C32 Rh3 Rh2 106.42(12) . . ?
C10 Rh3 Rh2 58.34(12) . . ?
C22 Rh3 Rh2 43.03(11) . . ?
C31 Rh3 Rh4 101.45(16) . . ?
C41 Rh3 Rh4 45.15(12) . . ?
C32 Rh3 Rh4 126.00(13) . . ?
C10 Rh3 Rh4 51.54(12) . . ?
C22 Rh3 Rh4 146.26(10) . . ?
Rh2 Rh3 Rh4 106.590(15) . . ?
C31 Rh3 Pt1 146.24(16) . . ?
C41 Rh3 Pt1 98.33(15) . . ?
C32 Rh3 Pt1 46.34(12) . . ?
C10 Rh3 Pt1 106.76(12) . . ?
C22 Rh3 Pt1 82.13(10) . . ?
Rh2 Rh3 Pt1 74.482(12) . . ?
Rh4 Rh3 Pt1 106.151(14) . . ?
C31 Rh3 Rh1 154.03(17) . . ?
C41 Rh3 Rh1 89.90(14) . . ?
C32 Rh3 Rh1 104.56(12) . . ?
C10 Rh3 Rh1 49.16(12) . . ?
C22 Rh3 Rh1 100.53(11) . . ?
Rh2 Rh3 Rh1 59.868(12) . . ?
Rh4 Rh3 Rh1 59.986(12) . . ?
Pt1 Rh3 Rh1 59.640(10) . . ?
C42 Rh4 C41 92.9(2) . . ?
C42 Rh4 C10 98.01(19) . . ?
C41 Rh4 C10 100.47(19) . . ?
C42 Rh4 P3 111.36(15) . . ?
C41 Rh4 P3 113.06(15) . . ?
C10 Rh4 P3 133.16(12) . . ?
C42 Rh4 Rh3 95.82(14) . . ?
C41 Rh4 Rh3 49.56(15) . . ?
C10 Rh4 Rh3 51.01(12) . . ?
P3 Rh4 Rh3 149.47(4) . . ?
C42 Rh4 Rh1 49.17(14) . . ?
C41 Rh4 Rh1 93.69(15) . . ?
C10 Rh4 Rh1 49.49(12) . . ?
P3 Rh4 Rh1 149.01(3) . . ?
Rh3 Rh4 Rh1 60.865(12) . . ?
C59 P1 C55 109.1(2) . . ?
C59 P1 C51 108.2(2) . . ?
C55 P1 C51 105.4(2) . . ?
C59 P1 Pt1 109.37(15) . . ?
C55 P1 Pt1 112.63(14) . . ?
C51 P1 Pt1 111.98(15) . . ?
C63 P2 C71 108.1(2) . . ?
C63 P2 C67 108.4(2) . . ?
C71 P2 C67 106.3(2) . . ?
C63 P2 Rh2 112.60(16) . . ?
C71 P2 Rh2 109.55(15) . . ?
C67 P2 Rh2 111.57(15) . . ?
C83 P3 C79 108.5(3) . . ?
C83 P3 C75 109.1(2) . . ?
C79 P3 C75 108.3(2) . . ?
C83 P3 Rh4 117.13(17) . . ?
C79 P3 Rh4 107.44(17) . . ?
C75 P3 Rh4 106.11(16) . . ?
O10 C10 Rh1 139.7(4) . . ?
O10 C10 Rh3 139.5(4) . . ?
Rh1 C10 Rh3 80.34(16) . . ?
O10 C10 Rh4 110.1(3) . . ?
Rh1 C10 Rh4 79.14(16) . . ?
Rh3 C10 Rh4 77.44(15) . . ?
O10 C10 Rh2 108.0(3) . . ?
Rh1 C10 Rh2 73.57(14) . . ?
Rh3 C10 Rh2 72.17(13) . . ?
Rh4 C10 Rh2 141.9(2) . . ?
O11 C11 Rh1 178.2(5) . . ?
O12 C12 Pt1 143.2(4) . . ?
O12 C12 Rh1 130.3(3) . . ?
Pt1 C12 Rh1 83.48(18) . . ?
O21 C21 Rh2 158.5(4) . . ?
O21 C21 Rh1 122.2(4) . . ?
Rh2 C21 Rh1 76.71(16) . . ?
O22 C22 Rh2 155.0(4) . . ?
O22 C22 Rh3 123.8(3) . . ?
Rh2 C22 Rh3 79.23(16) . . ?
O31 C31 Rh3 176.6(5) . . ?
O32 C32 Pt1 144.9(4) . . ?
O32 C32 Rh3 129.6(4) . . ?
Pt1 C32 Rh3 82.89(16) . . ?
O41 C41 Rh4 140.1(4) . . ?
O41 C41 Rh3 134.5(4) . . ?
Rh4 C41 Rh3 85.29(19) . . ?
O42 C42 Rh4 137.7(4) . . ?
O42 C42 Rh1 135.8(4) . . ?
Rh4 C42 Rh1 86.3(2) . . ?
C52 C51 C54 106.9(4) . . ?
C52 C51 C53 105.8(4) . . ?
C54 C51 C53 108.1(4) . . ?
C52 C51 P1 111.2(3) . . ?
C54 C51 P1 116.4(3) . . ?
C53 C51 P1 107.9(3) . . ?
C58 C55 C57 107.5(4) . . ?
C58 C55 C56 104.5(4) . . ?
C57 C55 C56 108.9(4) . . ?
C58 C55 P1 111.3(3) . . ?
C57 C55 P1 114.6(3) . . ?
C56 C55 P1 109.7(3) . . ?
C60 C59 C62 108.8(4) . . ?
C60 C59 C61 107.8(4) . . ?
C62 C59 C61 106.2(4) . . ?
C60 C59 P1 115.4(4) . . ?
C62 C59 P1 108.0(3) . . ?
C61 C59 P1 110.2(3) . . ?
C64 C63 C65 106.6(4) . . ?
C64 C63 C66 107.6(5) . . ?
C65 C63 C66 109.0(4) . . ?
C64 C63 P2 110.9(4) . . ?
C65 C63 P2 106.9(3) . . ?
C66 C63 P2 115.6(4) . . ?
C68 C67 C69 108.7(4) . . ?
C68 C67 C70 106.5(4) . . ?
C69 C67 C70 105.8(4) . . ?
C68 C67 P2 108.4(3) . . ?
C69 C67 P2 115.3(3) . . ?
C70 C67 P2 111.7(3) . . ?
C73 C71 C74 108.6(4) . . ?
C73 C71 C72 105.1(4) . . ?
C74 C71 C72 107.8(4) . . ?
C73 C71 P2 110.2(3) . . ?
C74 C71 P2 114.3(3) . . ?
C72 C71 P2 110.4(3) . . ?
C76 C75 C77 105.3(5) . . ?
C76 C75 C78 107.7(5) . . ?
C77 C75 C78 108.5(4) . . ?
C76 C75 P3 109.8(4) . . ?
C77 C75 P3 108.0(4) . . ?
C78 C75 P3 117.0(4) . . ?
C81 C79 C82 108.0(5) . . ?
C81 C79 C80 108.4(5) . . ?
C82 C79 C80 105.9(5) . . ?
C81 C79 P3 116.0(4) . . ?
C82 C79 P3 108.2(4) . . ?
C80 C79 P3 109.8(4) . . ?
C85 C83 C84 109.0(5) . . ?
C85 C83 C86 105.0(5) . . ?
C84 C83 C86 109.3(5) . . ?
C85 C83 P3 110.2(4) . . ?
C84 C83 P3 114.9(4) . . ?
C86 C83 P3 108.1(4) . . ?

loop_
_geom_bond_atom_site_label_1
_geom_bond_atom_site_label_2
_geom_bond_distance
_geom_bond_site_symmetry_2
_geom_bond_publ_flag
Pt1 C12 2.005(4) . ?
Pt1 C32 2.022(5) . ?
Pt1 P1 2.3667(10) . ?
Pt1 Rh1 2.7630(4) . ?
Pt1 Rh3 2.7727(4) . ?
Rh1 C11 1.882(4) . ?
Rh1 C42 2.092(5) . ?
Rh1 C10 2.136(5) . ?
Rh1 C12 2.143(5) . ?
Rh1 C21 2.476(5) . ?
Rh1 Rh2 2.7506(5) . ?
Rh1 Rh4 2.7594(5) . ?
Rh1 Rh3 2.7836(5) . ?
Rh2 C22 1.895(4) . ?
Rh2 C21 1.895(5) . ?
Rh2 P2 2.3749(12) . ?
Rh2 C10 2.439(5) . ?
Rh2 Rh3 2.7279(5) . ?
Rh3 C31 1.898(5) . ?
Rh3 C41 2.089(5) . ?
Rh3 C32 2.164(4) . ?
Rh3 C10 2.179(4) . ?
Rh3 C22 2.348(5) . ?
Rh3 Rh4 2.7358(5) . ?
Rh4 C42 1.939(5) . ?
Rh4 C41 1.946(5) . ?
Rh4 C10 2.195(5) . ?
Rh4 P3 2.3681(11) . ?
P1 C59 1.910(5) . ?
P1 C55 1.923(5) . ?
P1 C51 1.933(5) . ?
P2 C63 1.915(5) . ?
P2 C71 1.916(5) . ?
P2 C67 1.927(5) . ?
P3 C83 1.905(5) . ?
P3 C79 1.917(5) . ?
P3 C75 1.930(5) . ?
O10 C10 1.168(5) . ?
O11 C11 1.122(5) . ?
O12 C12 1.161(6) . ?
O21 C21 1.154(5) . ?
O22 C22 1.166(5) . ?
O31 C31 1.110(6) . ?
O32 C32 1.149(5) . ?
O41 C41 1.158(6) . ?
O42 C42 1.168(6) . ?
C51 C52 1.526(7) . ?
C51 C54 1.531(6) . ?
C51 C53 1.545(7) . ?
C55 C58 1.532(6) . ?
C55 C57 1.537(6) . ?
C55 C56 1.540(7) . ?
C59 C60 1.528(6) . ?
C59 C62 1.530(7) . ?
C59 C61 1.536(7) . ?
C63 C64 1.526(8) . ?
C63 C65 1.543(7) . ?
C63 C66 1.543(7) . ?
C67 C68 1.528(7) . ?
C67 C69 1.538(7) . ?
C67 C70 1.543(7) . ?
C71 C73 1.532(7) . ?
C71 C74 1.532(7) . ?
C71 C72 1.537(7) . ?
C75 C76 1.531(7) . ?
C75 C77 1.533(7) . ?
C75 C78 1.533(7) . ?
C79 C81 1.524(7) . ?
C79 C82 1.526(8) . ?
C79 C80 1.532(8) . ?
C83 C85 1.525(8) . ?
C83 C84 1.526(7) . ?
C83 C86 1.539(8) . ?
